data_2203086
loop_
_publ_author_name
'Bats, Jan W.'
'Rivas Nass, Andreas'
'Hashmi, A. Stephen K.'

_publ_section_title
;
 Low-temperature phase of diaqua(1,5-cyclooctadiene)rhodium(I)
 trifluoromethanesulfonate
;
_journal_issue 1
_journal_name_full 'Acta Crystallographica Section E'
_journal_page_first m85
_journal_page_last m87
_journal_paper_doi 10.1107/S160053680302823X
_journal_volume 60
_journal_year 2004
_chemical_formula_iupac '[Rh (C8 H12) (H2 O1)2] (C F3 O3 S)'
_chemical_formula_moiety 'C8 H16 O2 Rh +, C F3 O3 S -'
_chemical_formula_sum 'C9 H16 F3 O5 Rh S'
_chemical_formula_weight 396.19
_chemical_name_systematic
;
diaqua(1,5-cyclooctadiene)rhodium(I) triflate
;
_space_group_IT_number 2
_symmetry_cell_setting triclinic
_symmetry_space_group_name_Hall '-P 1'
_symmetry_space_group_name_H-M 'P -1'
_atom_sites_solution_hydrogens geom
_atom_sites_solution_primary direct
_atom_sites_solution_secondary difmap
_audit_creation_method SHELXL-97
_cell_angle_alpha 104.944(12)
_cell_angle_beta 105.414(10)
_cell_angle_gamma 116.683(10)
_cell_formula_units_Z 4
_cell_length_a 11.9569(11)
_cell_length_b 12.0716(17)
_cell_length_c 12.1417(17)
_cell_measurement_reflns_used 177
_cell_measurement_temperature 152(2)
_cell_measurement_theta_max 23
_cell_measurement_theta_min 3
_cell_volume 1357.1(4)
_computing_cell_refinement SMART
_computing_data_collection 'SMART (Siemens, 1995)'
_computing_data_reduction 'SAINT (Siemens, 1995)'
_computing_molecular_graphics 'XP in SHELXTL (Sheldrick, 1996)'
_computing_publication_material 'SHELXL97 (Sheldrick, 1997)'
_computing_structure_refinement 'SHELXL97 (Sheldrick, 1997)'
_computing_structure_solution 'SHELXS97 (Sheldrick, 1997)'
_diffrn_ambient_temperature 152(2)
_diffrn_measured_fraction_theta_full 1.000
_diffrn_measured_fraction_theta_max 0.980
_diffrn_measurement_device_type 'Siemens SMART 1K CCD'
_diffrn_measurement_method \w
_diffrn_radiation_monochromator graphite
_diffrn_radiation_source 'normal-focus sealed tube'
_diffrn_radiation_type MoK\a
_diffrn_radiation_wavelength 0.71073
_diffrn_reflns_av_R_equivalents 0.089
_diffrn_reflns_av_sigmaI/netI 0.067
_diffrn_reflns_limit_h_max 17
_diffrn_reflns_limit_h_min -14
_diffrn_reflns_limit_k_max 17
_diffrn_reflns_limit_k_min -14
_diffrn_reflns_limit_l_max 17
_diffrn_reflns_limit_l_min -18
_diffrn_reflns_number 17620
_diffrn_reflns_theta_full 29.50
_diffrn_reflns_theta_max 30.2
_diffrn_reflns_theta_min 1.94
_diffrn_standards_decay_% 0.0
_diffrn_standards_interval_time 600
_diffrn_standards_number 530
_exptl_absorpt_coefficient_mu 1.460
_exptl_absorpt_correction_T_max 0.872
_exptl_absorpt_correction_T_min 0.414
_exptl_absorpt_correction_type numerical
_exptl_absorpt_process_details '(SHELXTL; Sheldrick, 1996)'
_exptl_crystal_colour orange
_exptl_crystal_density_diffrn 1.939
_exptl_crystal_density_method 'not measured'
_exptl_crystal_description block
_exptl_crystal_F_000 792
_exptl_crystal_size_max 0.50
_exptl_crystal_size_mid 0.48
_exptl_crystal_size_min 0.12
_refine_diff_density_max 3.788
_refine_diff_density_min -3.262
_refine_ls_extinction_coef 0.0052(7)
_refine_ls_extinction_expression Fc^*^=kFc[1+0.001xFc^2^\l^3^/sin(2\q)]^-1/4^
_refine_ls_extinction_method SHELXL97
_refine_ls_goodness_of_fit_ref 1.083
_refine_ls_hydrogen_treatment mixed
_refine_ls_matrix_type full
_refine_ls_number_parameters 369
_refine_ls_number_reflns 7851
_refine_ls_number_restraints 12
_refine_ls_restrained_S_all 1.082
_refine_ls_R_factor_all 0.0590
_refine_ls_R_factor_gt 0.0552
_refine_ls_shift/su_max 0.002
_refine_ls_shift/su_mean 0.000
_refine_ls_structure_factor_coef Fsqd
_refine_ls_weighting_details 'calc w = 1/[\s^2^(Fo^2^)+(0.07P)^2^+5P] where P = (Fo^2^+2Fc^2^)/3'
_refine_ls_weighting_scheme calc
_refine_ls_wR_factor_gt 0.1345
_refine_ls_wR_factor_ref 0.1402
_reflns_number_gt 7426
_reflns_number_total 7851
_reflns_threshold_expression I>2\s(I)
_cod_data_source_file na6278.cif
_cod_data_source_block I
_cod_original_formula_sum 'C9 H16 F3 O5 Rh1 S1'
_cod_database_code 2203086
_cod_database_fobs_code 2203086

loop_
_symmetry_equiv_pos_as_xyz
'x, y, z'
'-x, -y, -z'

loop_
_atom_site_label
_atom_site_fract_x
_atom_site_fract_y
_atom_site_fract_z
_atom_site_U_iso_or_equiv
_atom_site_adp_type
_atom_site_calc_flag
_atom_site_refinement_flags
_atom_site_occupancy
_atom_site_type_symbol
Rh1 0.92523(4) 0.67499(4) 0.79963(4) 0.01578(10) Uani d . 1 Rh
Rh2 0.42928(4) 0.17097(4) 0.77696(4) 0.01552(11) Uani d . 1 Rh
S1 -0.07044(14) -0.32416(14) 0.37044(11) 0.0202(2) Uani d . 1 S
S2 0.42595(14) 0.18430(14) 0.36525(11) 0.0203(2) Uani d . 1 S
O1 1.0109(6) 0.6084(6) 0.6859(5) 0.0272(9) Uani d D 1 O
O2 0.8782(6) 0.7600(6) 0.6749(5) 0.0263(10) Uani d D 1 O
O3 0.5237(6) 0.1237(6) 0.6619(5) 0.0260(9) Uani d D 1 O
O4 0.3668(6) 0.2556(6) 0.6592(5) 0.0270(10) Uani d D 1 O
O5 -0.0459(6) -0.4088(6) 0.2864(5) 0.0366(11) Uani d . 1 O
O6 -0.1713(6) -0.3009(6) 0.3070(5) 0.0367(11) Uani d . 1 O
O7 -0.0879(6) -0.3598(5) 0.4724(4) 0.0347(10) Uani d . 1 O
O8 0.3692(5) 0.1308(5) 0.2302(4) 0.0317(9) Uani d . 1 O
O9 0.4677(6) 0.1079(5) 0.4195(4) 0.0308(10) Uani d . 1 O
O10 0.3492(5) 0.2252(6) 0.4218(4) 0.0325(10) Uani d . 1 O
F1 0.1207(8) -0.1036(7) 0.3733(6) 0.083(3) Uani d . 1 F
F2 0.1967(7) -0.1632(10) 0.5132(7) 0.092(3) Uani d . 1 F
F3 0.0849(9) -0.0691(6) 0.5391(6) 0.079(2) Uani d . 1 F
F4 0.6747(6) 0.3266(7) 0.3804(7) 0.0573(15) Uani d . 1 F
F5 0.5690(7) 0.4313(6) 0.3828(6) 0.0606(16) Uani d . 1 F
F6 0.6541(6) 0.4070(6) 0.5479(4) 0.0670(15) Uani d . 1 F
C1 0.9141(7) 0.5413(6) 0.8839(6) 0.0208(10) Uani d . 1 C
H1 0.8926 0.4779 0.8039 0.025 Uiso calc R 1 H
C2 1.0451(7) 0.6634(7) 0.9511(6) 0.0225(11) Uani d . 1 C
H2 1.1088 0.6746 0.9153 0.027 Uiso calc R 1 H
C3 1.0971(9) 0.7812(8) 1.0762(7) 0.0359(16) Uani d . 1 C
H3A 1.1128 0.7524 1.1452 0.043 Uiso calc R 1 H
H3B 1.1879 0.8611 1.0945 0.043 Uiso calc R 1 H
C4 0.9978(8) 0.8253(8) 1.0767(6) 0.0331(15) Uani d . 1 C
H4A 1.0515 0.9251 1.1334 0.040 Uiso calc R 1 H
H4B 0.9357 0.7750 1.1109 0.040 Uiso calc R 1 H
C5 0.9100(7) 0.7974(6) 0.9448(6) 0.0201(10) Uani d . 1 C
H5 0.9456 0.8663 0.9163 0.024 Uiso calc R 1 H
C6 0.7792(7) 0.6755(7) 0.8631(6) 0.0218(11) Uani d . 1 C
H6 0.7300 0.6703 0.7843 0.026 Uiso calc R 1 H
C7 0.7086(7) 0.5513(8) 0.8876(8) 0.0334(14) Uani d . 1 C
H7A 0.6246 0.4748 0.8086 0.040 Uiso calc R 1 H
H7B 0.6778 0.5741 0.9531 0.040 Uiso calc R 1 H
C8 0.8032(7) 0.5036(7) 0.9316(7) 0.0305(13) Uani d . 1 C
H8A 0.8491 0.5462 1.0257 0.037 Uiso calc R 1 H
H8B 0.7458 0.4023 0.9007 0.037 Uiso calc R 1 H
C9 0.2898(7) -0.0439(7) 0.8591(7) 0.0302(12) Uani d . 1 C
H9A 0.3067 -0.0795 0.9224 0.036 Uiso calc R 1 H
H9B 0.2119 -0.1236 0.7781 0.036 Uiso calc R 1 H
C10 0.4190(7) 0.0228(6) 0.8392(6) 0.0211(10) Uani d . 1 C
H10 0.4154 -0.0258 0.7617 0.025 Uiso calc R 1 H
C11 0.5433(6) 0.1495(7) 0.9245(6) 0.0201(11) Uani d . 1 C
H11 0.6166 0.1836 0.9001 0.024 Uiso calc R 1 H
C12 0.5670(7) 0.2361(7) 1.0553(6) 0.0250(12) Uani d . 1 C
H12A 0.6663 0.2857 1.1160 0.030 Uiso calc R 1 H
H12B 0.5099 0.1743 1.0859 0.030 Uiso calc R 1 H
C13 0.5285(7) 0.3404(7) 1.0518(6) 0.0248(11) Uani d . 1 C
H13A 0.4959 0.3569 1.1174 0.030 Uiso calc R 1 H
H13B 0.6129 0.4290 1.0728 0.030 Uiso calc R 1 H
C14 0.4161(6) 0.2922(6) 0.9236(5) 0.0176(10) Uani d . 1 C
H14 0.4326 0.3547 0.8863 0.021 Uiso calc R 1 H
C15 0.2906(6) 0.1639(6) 0.8561(5) 0.0193(10) Uani d . 1 C
H15 0.2283 0.1433 0.7751 0.023 Uiso calc R 1 H
C16 0.2469(7) 0.0539(7) 0.9046(6) 0.0248(11) Uani d . 1 C
H16A 0.2910 0.0989 0.9987 0.030 Uiso calc R 1 H
H16B 0.1445 0.0008 0.8740 0.030 Uiso calc R 1 H
C17 0.0929(9) -0.1548(9) 0.4534(7) 0.0474(18) Uani d . 1 C
C18 0.5904(8) 0.3459(8) 0.4224(6) 0.0368(13) Uani d . 1 C
H01A 0.998(11) 0.613(9) 0.612(5) 0.045 Uiso d D 1 H
H01B 1.014(10) 0.536(7) 0.683(8) 0.045 Uiso d D 1 H
H02A 0.874(10) 0.729(10) 0.597(5) 0.045 Uiso d D 1 H
H02B 0.815(9) 0.782(11) 0.668(8) 0.045 Uiso d D 1 H
H03A 0.525(10) 0.147(9) 0.599(6) 0.045 Uiso d D 1 H
H03B 0.528(11) 0.049(7) 0.647(8) 0.045 Uiso d D 1 H
H04A 0.343(9) 0.219(9) 0.577(3) 0.045 Uiso d D 1 H
H04B 0.314(9) 0.286(10) 0.674(8) 0.045 Uiso d D 1 H

loop_
_atom_site_aniso_label
_atom_site_aniso_U_11
_atom_site_aniso_U_22
_atom_site_aniso_U_33
_atom_site_aniso_U_12
_atom_site_aniso_U_13
_atom_site_aniso_U_23
Rh1 0.0208(2) 0.0200(2) 0.01717(18) 0.01521(15) 0.01167(15) 0.01173(14)
Rh2 0.0221(2) 0.0210(2) 0.01520(17) 0.01651(16) 0.01177(15) 0.01160(14)
S1 0.0298(6) 0.0287(6) 0.0179(5) 0.0230(5) 0.0143(5) 0.0147(5)
S2 0.0281(6) 0.0272(6) 0.0164(5) 0.0196(5) 0.0126(5) 0.0131(4)
O1 0.044(3) 0.037(3) 0.027(2) 0.033(2) 0.025(2) 0.020(2)
O2 0.039(3) 0.041(3) 0.025(2) 0.032(2) 0.021(2) 0.025(2)
O3 0.041(3) 0.037(2) 0.024(2) 0.032(2) 0.023(2) 0.0186(19)
O4 0.040(3) 0.046(3) 0.023(2) 0.035(2) 0.019(2) 0.025(2)
O5 0.065(3) 0.050(3) 0.031(2) 0.049(3) 0.032(2) 0.024(2)
O6 0.047(3) 0.056(3) 0.036(2) 0.043(3) 0.023(2) 0.028(2)
O7 0.057(3) 0.047(3) 0.029(2) 0.038(2) 0.030(2) 0.028(2)
O8 0.042(2) 0.035(2) 0.0152(15) 0.0198(19) 0.0120(16) 0.0114(15)
O9 0.051(3) 0.043(3) 0.030(2) 0.038(2) 0.027(2) 0.027(2)
O10 0.046(3) 0.054(3) 0.028(2) 0.041(3) 0.025(2) 0.027(2)
F1 0.084(5) 0.060(4) 0.055(3) 0.000(3) 0.034(3) 0.030(3)
F2 0.036(3) 0.125(7) 0.066(4) 0.030(4) -0.001(3) 0.028(4)
F3 0.113(6) 0.040(3) 0.042(3) 0.026(3) 0.028(3) 0.000(2)
F4 0.034(3) 0.062(3) 0.075(4) 0.022(3) 0.030(3) 0.032(3)
F5 0.066(4) 0.036(3) 0.075(4) 0.022(3) 0.027(3) 0.033(3)
F6 0.057(4) 0.060(4) 0.031(2) 0.017(2) -0.004(2) -0.001(2)
C1 0.029(3) 0.022(2) 0.023(2) 0.019(2) 0.014(2) 0.015(2)
C2 0.028(3) 0.032(3) 0.022(3) 0.023(3) 0.014(2) 0.016(2)
C3 0.044(4) 0.038(4) 0.024(3) 0.029(3) 0.008(3) 0.008(3)
C4 0.041(4) 0.042(4) 0.018(3) 0.032(3) 0.009(2) 0.007(2)
C5 0.026(3) 0.021(2) 0.020(2) 0.016(2) 0.014(2) 0.010(2)
C6 0.026(3) 0.029(3) 0.030(3) 0.022(2) 0.020(2) 0.018(2)
C7 0.031(3) 0.035(3) 0.056(4) 0.021(3) 0.031(3) 0.031(3)
C8 0.035(3) 0.036(3) 0.044(4) 0.024(3) 0.028(3) 0.029(3)
C9 0.037(3) 0.028(3) 0.041(3) 0.021(3) 0.023(3) 0.023(3)
C10 0.031(3) 0.024(2) 0.023(2) 0.020(2) 0.017(2) 0.016(2)
C11 0.024(3) 0.034(3) 0.020(2) 0.024(3) 0.014(2) 0.018(2)
C12 0.031(3) 0.033(3) 0.021(2) 0.023(3) 0.011(2) 0.015(2)
C13 0.036(3) 0.028(3) 0.019(2) 0.023(3) 0.013(2) 0.009(2)
C14 0.026(2) 0.023(2) 0.017(2) 0.020(2) 0.014(2) 0.0110(19)
C15 0.023(2) 0.027(3) 0.018(2) 0.019(2) 0.0124(19) 0.0105(19)
C16 0.028(3) 0.032(3) 0.031(3) 0.020(2) 0.021(2) 0.023(2)
C17 0.044(4) 0.045(4) 0.030(3) 0.011(3) 0.015(3) 0.014(3)
C18 0.035(3) 0.036(3) 0.032(3) 0.018(3) 0.009(3) 0.013(3)

loop_
_atom_type_symbol
_atom_type_description
_atom_type_scat_dispersion_real
_atom_type_scat_dispersion_imag
_atom_type_scat_source
C C 0.0033 0.0016 'International Tables Vol C Tables 4.2.6.8 and 6.1.1.4'
H H 0.0000 0.0000 'International Tables Vol C Tables 4.2.6.8 and 6.1.1.4'
O O 0.0106 0.0060 'International Tables Vol C Tables 4.2.6.8 and 6.1.1.4'
F F 0.0171 0.0103 'International Tables Vol C Tables 4.2.6.8 and 6.1.1.4'
S S 0.1246 0.1234 'International Tables Vol C Tables 4.2.6.8 and 6.1.1.4'
Rh Rh -1.1178 0.9187 'International Tables Vol C Tables 4.2.6.8 and 6.1.1.4'

loop_
_geom_angle_atom_site_label_1
_geom_angle_atom_site_label_2
_geom_angle_atom_site_label_3
_geom_angle
C6 Rh1 C2 98.1(2)
C6 Rh1 C5 39.0(3)
C2 Rh1 C5 82.2(2)
C6 Rh1 C1 82.6(2)
C2 Rh1 C1 38.6(2)
C5 Rh1 C1 91.9(2)
C6 Rh1 O1 160.2(3)
C2 Rh1 O1 90.3(2)
C5 Rh1 O1 160.8(3)
C1 Rh1 O1 93.2(2)
C6 Rh1 O2 92.1(2)
C2 Rh1 O2 157.9(3)
C5 Rh1 O2 93.8(2)
C1 Rh1 O2 163.4(3)
O1 Rh1 O2 86.58(17)
C10 Rh2 C14 98.9(2)
C10 Rh2 C11 39.0(2)
C14 Rh2 C11 82.74(19)
C10 Rh2 C15 82.5(2)
C14 Rh2 C15 38.7(2)
C11 Rh2 C15 91.4(2)
C10 Rh2 O4 158.4(3)
C14 Rh2 O4 90.0(2)
C11 Rh2 O4 162.6(3)
C15 Rh2 O4 92.8(2)
C10 Rh2 O3 91.3(2)
C14 Rh2 O3 156.6(2)
C11 Rh2 O3 92.50(19)
C15 Rh2 O3 164.7(3)
O4 Rh2 O3 87.86(15)
O6 S1 O5 114.2(3)
O6 S1 O7 114.2(3)
O5 S1 O7 114.6(3)
O6 S1 C17 104.2(5)
O5 S1 C17 104.7(4)
O7 S1 C17 103.1(3)
O8 S2 O9 116.0(3)
O8 S2 O10 115.4(3)
O9 S2 O10 112.4(2)
O8 S2 C18 104.4(3)
O9 S2 C18 102.9(3)
O10 S2 C18 103.6(4)
Rh1 O1 H01A 121(6)
Rh1 O1 H01B 119(5)
H01A O1 H01B 111(5)
Rh1 O2 H02A 120(6)
Rh1 O2 H02B 123(6)
H02A O2 H02B 107(9)
Rh2 O3 H03A 123(5)
Rh2 O3 H03B 122(5)
H03A O3 H03B 109(9)
Rh2 O4 H04A 121(6)
Rh2 O4 H04B 118(6)
H04A O4 H04B 110(5)
C2 C1 C8 123.3(6)
C2 C1 Rh1 70.4(3)
C8 C1 Rh1 113.2(4)
C2 C1 H1 118.3
C8 C1 H1 118.3
Rh1 C1 H1 86.4
C1 C2 C3 126.6(6)
C1 C2 Rh1 71.0(3)
C3 C2 Rh1 110.5(4)
C1 C2 H2 116.7
C3 C2 H2 116.7
Rh1 C2 H2 88.5
C4 C3 C2 113.3(6)
C4 C3 H3A 108.9
C2 C3 H3A 108.9
C4 C3 H3B 108.9
C2 C3 H3B 108.9
H3A C3 H3B 107.7
C3 C4 C5 111.8(6)
C3 C4 H4A 109.3
C5 C4 H4A 109.3
C3 C4 H4B 109.3
C5 C4 H4B 109.3
H4A C4 H4B 107.9
C6 C5 C4 123.3(6)
C6 C5 Rh1 70.2(3)
C4 C5 Rh1 113.8(4)
C6 C5 H5 118.3
C4 C5 H5 118.3
Rh1 C5 H5 86.0
C5 C6 C7 126.4(6)
C5 C6 Rh1 70.8(3)
C7 C6 Rh1 111.0(4)
C5 C6 H6 116.8
C7 C6 H6 116.8
Rh1 C6 H6 88.1
C6 C7 C8 112.9(5)
C6 C7 H7A 109.0
C8 C7 H7A 109.0
C6 C7 H7B 109.0
C8 C7 H7B 109.0
H7A C7 H7B 107.8
C1 C8 C7 112.3(5)
C1 C8 H8A 109.1
C7 C8 H8A 109.1
C1 C8 H8B 109.1
C7 C8 H8B 109.1
H8A C8 H8B 107.9
C10 C9 C16 113.3(5)
C10 C9 H9A 108.9
C16 C9 H9A 108.9
C10 C9 H9B 108.9
C16 C9 H9B 108.9
H9A C9 H9B 107.7
C11 C10 C9 125.8(5)
C11 C10 Rh2 71.0(3)
C9 C10 Rh2 110.8(4)
C11 C10 H10 117.1
C9 C10 H10 117.1
Rh2 C10 H10 88.1
C10 C11 C12 123.0(5)
C10 C11 Rh2 70.0(3)
C12 C11 Rh2 113.3(4)
C10 C11 H11 118.5
C12 C11 H11 118.5
Rh2 C11 H11 86.8
C11 C12 C13 111.8(5)
C11 C12 H12A 109.3
C13 C12 H12A 109.3
C11 C12 H12B 109.3
C13 C12 H12B 109.3
H12A C12 H12B 107.9
C14 C13 C12 112.6(5)
C14 C13 H13A 109.1
C12 C13 H13A 109.1
C14 C13 H13B 109.1
C12 C13 H13B 109.1
H13A C13 H13B 107.8
C15 C14 C13 125.1(5)
C15 C14 Rh2 71.5(3)
C13 C14 Rh2 111.2(4)
C15 C14 H14 117.5
C13 C14 H14 117.5
Rh2 C14 H14 87.2
C14 C15 C16 123.8(5)
C14 C15 Rh2 69.8(3)
C16 C15 Rh2 113.3(4)
C14 C15 H15 118.1
C16 C15 H15 118.1
Rh2 C15 H15 86.9
C9 C16 C15 111.1(5)
C9 C16 H16A 109.4
C15 C16 H16A 109.4
C9 C16 H16B 109.4
C15 C16 H16B 109.4
H16A C16 H16B 108.0
F1 C17 F3 108.6(10)
F1 C17 F2 109.1(9)
F3 C17 F2 108.0(7)
F1 C17 S1 110.9(5)
F3 C17 S1 110.1(7)
F2 C17 S1 110.2(8)
F6 C18 F4 108.3(7)
F6 C18 F5 108.0(7)
F4 C18 F5 108.0(6)
F6 C18 S2 110.5(5)
F4 C18 S2 111.4(6)
F5 C18 S2 110.4(5)

loop_
_geom_bond_atom_site_label_1
_geom_bond_atom_site_label_2
_geom_bond_distance
Rh1 C6 2.088(5)
Rh1 C2 2.090(6)
Rh1 C5 2.096(6)
Rh1 C1 2.098(6)
Rh1 O1 2.126(4)
Rh1 O2 2.128(4)
Rh2 C10 2.082(5)
Rh2 C14 2.086(5)
Rh2 C11 2.096(6)
Rh2 C15 2.108(5)
Rh2 O4 2.125(4)
Rh2 O3 2.135(4)
S1 O6 1.431(5)
S1 O5 1.436(4)
S1 O7 1.447(4)
S1 C17 1.820(8)
S2 O8 1.426(4)
S2 O9 1.444(5)
S2 O10 1.457(5)
S2 C18 1.812(7)
O1 H01A 0.89(7)
O1 H01B 0.88(10)
O2 H02A 0.90(7)
O2 H02B 0.90(13)
O3 H03A 0.88(8)
O3 H03B 0.90(11)
O4 H04A 0.89(4)
O4 H04B 0.89(12)
F1 C17 1.318(9)
F2 C17 1.323(14)
F3 C17 1.323(12)
F4 C18 1.325(10)
F5 C18 1.336(10)
F6 C18 1.321(8)
C1 C2 1.385(9)
C1 C8 1.518(8)
C1 H1 0.9500
C2 C3 1.518(9)
C2 H2 0.9500
C3 C4 1.504(9)
C3 H3A 0.9900
C3 H3B 0.9900
C4 C5 1.513(9)
C4 H4A 0.9900
C4 H4B 0.9900
C5 C6 1.396(9)
C5 H5 0.9500
C6 C7 1.508(9)
C6 H6 0.9500
C7 C8 1.522(9)
C7 H7A 0.9900
C7 H7B 0.9900
C8 H8A 0.9900
C8 H8B 0.9900
C9 C10 1.508(9)
C9 C16 1.523(9)
C9 H9A 0.9900
C9 H9B 0.9900
C10 C11 1.394(9)
C10 H10 0.9500
C11 C12 1.528(8)
C11 H11 0.9500
C12 C13 1.528(8)
C12 H12A 0.9900
C12 H12B 0.9900
C13 C14 1.513(8)
C13 H13A 0.9900
C13 H13B 0.9900
C14 C15 1.388(8)
C14 H14 0.9500
C15 C16 1.525(8)
C15 H15 0.9500
C16 H16A 0.9900
C16 H16B 0.9900

loop_
_geom_hbond_atom_site_label_D
_geom_hbond_atom_site_label_H
_geom_hbond_atom_site_label_A
_geom_hbond_site_symmetry_A
_geom_hbond_distance_DH
_geom_hbond_distance_HA
_geom_hbond_distance_DA
_geom_hbond_angle_DHA
_geom_hbond_publ_flag
O1 H01A O7 1_665 0.89(7) 1.92(9) 2.749(8) 153(13) yes
O1 H01B O5 2_656 0.88(10) 1.84(10) 2.710(10) 168(8) yes
O2 H02A O7 1_665 0.90(7) 1.90(10) 2.743(9) 155(11) yes
O2 H02B O10 2_666 0.90(13) 1.93(12) 2.766(10) 155(8) yes
O3 H03A O9 1_555 0.88(8) 1.96(7) 2.774(7) 154(8) yes
O3 H03B O9 2_656 0.90(11) 1.89(11) 2.773(10) 167(8) yes
O4 H04A O10 1_555 0.88(4) 1.92(6) 2.748(7) 154(9) yes
O4 H04B O6 2_556 0.89(12) 1.86(12) 2.732(11) 165(11) yes

loop_
_geom_torsion_atom_site_label_1
_geom_torsion_atom_site_label_2
_geom_torsion_atom_site_label_3
_geom_torsion_atom_site_label_4
_geom_torsion
C6 Rh1 C1 C2 -113.0(4)
C5 Rh1 C1 C2 -75.0(4)
O1 Rh1 C1 C2 86.4(4)
O2 Rh1 C1 C2 175.1(6)
C6 Rh1 C1 C8 5.8(5)
C2 Rh1 C1 C8 118.8(6)
C5 Rh1 C1 C8 43.8(5)
O1 Rh1 C1 C8 -154.7(5)
O2 Rh1 C1 C8 -66.0(9)
C8 C1 C2 C3 -3.7(10)
Rh1 C1 C2 C3 101.8(6)
C8 C1 C2 Rh1 -105.5(5)
C6 Rh1 C2 C1 67.2(4)
C5 Rh1 C2 C1 102.9(4)
O1 Rh1 C2 C1 -94.8(4)
O2 Rh1 C2 C1 -176.3(4)
C6 Rh1 C2 C3 -55.8(5)
C5 Rh1 C2 C3 -20.1(5)
C1 Rh1 C2 C3 -123.0(6)
O1 Rh1 C2 C3 142.3(5)
O2 Rh1 C2 C3 60.7(8)
C1 C2 C3 C4 -48.9(10)
Rh1 C2 C3 C4 32.1(9)
C2 C3 C4 C5 -28.0(10)
C3 C4 C5 C6 91.9(8)
C3 C4 C5 Rh1 10.7(8)
C2 Rh1 C5 C6 -113.3(4)
C1 Rh1 C5 C6 -75.8(4)
O1 Rh1 C5 C6 179.0(5)
O2 Rh1 C5 C6 88.6(4)
C6 Rh1 C5 C4 118.6(6)
C2 Rh1 C5 C4 5.4(5)
C1 Rh1 C5 C4 42.9(5)
O1 Rh1 C5 C4 -62.4(8)
O2 Rh1 C5 C4 -152.8(5)
C4 C5 C6 C7 -3.7(9)
Rh1 C5 C6 C7 102.4(6)
C4 C5 C6 Rh1 -106.1(6)
C2 Rh1 C6 C5 66.8(4)
C1 Rh1 C6 C5 102.3(4)
O1 Rh1 C6 C5 -179.0(5)
O2 Rh1 C6 C5 -93.4(4)
C2 Rh1 C6 C7 -55.8(5)
C5 Rh1 C6 C7 -122.6(6)
C1 Rh1 C6 C7 -20.3(5)
O1 Rh1 C6 C7 58.3(8)
O2 Rh1 C6 C7 144.0(5)
C5 C6 C7 C8 -49.6(9)
Rh1 C6 C7 C8 31.5(8)
C2 C1 C8 C7 90.9(8)
Rh1 C1 C8 C7 9.8(8)
C6 C7 C8 C1 -27.0(9)
C16 C9 C10 C11 47.9(8)
C16 C9 C10 Rh2 -33.2(7)
C14 Rh2 C10 C11 -66.6(3)
C15 Rh2 C10 C11 -101.7(4)
O4 Rh2 C10 C11 179.9(5)
O3 Rh2 C10 C11 92.3(3)
C14 Rh2 C10 C9 55.5(5)
C11 Rh2 C10 C9 122.1(6)
C15 Rh2 C10 C9 20.4(4)
O4 Rh2 C10 C9 -58.0(8)
O3 Rh2 C10 C9 -145.6(5)
C9 C10 C11 C12 3.0(9)
Rh2 C10 C11 C12 105.4(5)
C9 C10 C11 Rh2 -102.4(6)
C14 Rh2 C11 C10 113.9(4)
C15 Rh2 C11 C10 76.2(3)
O4 Rh2 C11 C10 -179.8(6)
O3 Rh2 C11 C10 -89.0(3)
C10 Rh2 C11 C12 -118.3(6)
C14 Rh2 C11 C12 -4.4(4)
C15 Rh2 C11 C12 -42.1(5)
O4 Rh2 C11 C12 61.8(9)
O3 Rh2 C11 C12 152.6(5)
C10 C11 C12 C13 -92.3(7)
Rh2 C11 C12 C13 -11.8(7)
C11 C12 C13 C14 28.5(7)
C12 C13 C14 C15 49.8(7)
C12 C13 C14 Rh2 -32.0(6)
C10 Rh2 C14 C15 -65.9(4)
C11 Rh2 C14 C15 -101.5(4)
O4 Rh2 C14 C15 94.4(4)
O3 Rh2 C14 C15 179.1(4)
C10 Rh2 C14 C13 55.4(4)
C11 Rh2 C14 C13 19.8(4)
C15 Rh2 C14 C13 121.4(6)
O4 Rh2 C14 C13 -144.3(4)
O3 Rh2 C14 C13 -59.6(7)
C13 C14 C15 C16 1.7(9)
Rh2 C14 C15 C16 105.1(5)
C13 C14 C15 Rh2 -103.4(5)
C10 Rh2 C15 C14 114.5(4)
C11 Rh2 C15 C14 76.5(4)
O4 Rh2 C15 C14 -86.6(4)
O3 Rh2 C15 C14 -178.6(6)
C10 Rh2 C15 C16 -4.6(4)
C14 Rh2 C15 C16 -119.1(6)
C11 Rh2 C15 C16 -42.6(5)
O4 Rh2 C15 C16 154.3(4)
O3 Rh2 C15 C16 62.3(9)
C10 C9 C16 C15 29.4(8)
C14 C15 C16 C9 -92.5(7)
Rh2 C15 C16 C9 -12.0(6)
O6 S1 C17 F1 -57.1(10)
O5 S1 C17 F1 63.1(10)
O7 S1 C17 F1 -176.7(9)
O6 S1 C17 F3 63.1(7)
O5 S1 C17 F3 -176.7(7)
O7 S1 C17 F3 -56.5(8)
O6 S1 C17 F2 -177.9(6)
O5 S1 C17 F2 -57.7(6)
O7 S1 C17 F2 62.5(7)
O8 S2 C18 F6 179.8(7)
O9 S2 C18 F6 -58.7(7)
O10 S2 C18 F6 58.6(7)
O8 S2 C18 F4 -59.7(6)
O9 S2 C18 F4 61.8(6)
O10 S2 C18 F4 179.1(5)
O8 S2 C18 F5 60.3(6)
O9 S2 C18 F5 -178.2(5)
O10 S2 C18 F5 -60.9(6)
